data_4085370
loop_
_publ_author_name
'Romanov, Alexander S.'
'Bochmann, Manfred'

_publ_section_title
;
 Gold(I) and Gold(III) Complexes of Cyclic (Alkyl)(amino)carbenes.
;
_journal_issue 11
_journal_name_full Organometallics
_journal_page_first 2439
_journal_page_last 2454
_journal_paper_doi 10.1021/om501211p
_journal_volume 34
_journal_year 2015
_chemical_formula_moiety 'C40 H62 Au Cl2 N2, 2(C H2 Cl2), Cl'
_chemical_formula_sum 'C42 H66 Au Cl7 N2'
_chemical_formula_weight 1044.08
_chemical_name_systematic
; 
 ? 
;
_space_group_crystal_system triclinic
_space_group_IT_number 2
_space_group_name_Hall '-P 1'
_space_group_name_H-M_alt 'P -1'
_symmetry_space_group_name_Hall '-P 1'
_symmetry_space_group_name_H-M 'P -1'
_atom_sites_solution_hydrogens geom
_atom_sites_solution_primary direct
_atom_sites_solution_secondary difmap
_audit_creation_method SHELXL-97
_cell_angle_alpha 106.499(4)
_cell_angle_beta 94.230(4)
_cell_angle_gamma 114.563(5)
_cell_formula_units_Z 1
_cell_length_a 9.7210(4)
_cell_length_b 10.3012(6)
_cell_length_c 13.5165(6)
_cell_measurement_reflns_used 12905
_cell_measurement_temperature 140(2)
_cell_measurement_theta_max 33.0876
_cell_measurement_theta_min 3.0705
_cell_volume 1151.43(12)
_computing_cell_refinement
;                                                                         
CrysAlisPro, Agilent Technologies,                                        
Version 1.171.36.21 (release 14-08-2012 CrysAlis171 .NET)                 
(compiled Sep 14 2012,17:21:16)                                           
;
_computing_data_collection
;                                                                         
CrysAlisPro, Agilent Technologies,                                        
Version 1.171.36.21 (release 14-08-2012 CrysAlis171 .NET)                 
(compiled Sep 14 2012,17:21:16)                                           
;
_computing_data_reduction
;                                                                         
CrysAlisPro, Agilent Technologies,                                        
Version 1.171.36.21 (release 14-08-2012 CrysAlis171 .NET)                 
(compiled Sep 14 2012,17:21:16)                                           
;
_computing_molecular_graphics 'ORTEP (Johnson, 1976 and Farrugia, 1997)'
_computing_publication_material 'SHELXL-97 (Sheldrick, 2008) and WINGX (Farrugia, 1999)'
_computing_structure_refinement 'SHELXL-97 (Sheldrick, 2008)'
_computing_structure_solution 'SHELXS-97 (Sheldrick, 2008)'
_diffrn_ambient_temperature 140(2)
_diffrn_detector_area_resol_mean 16.0050
_diffrn_measured_fraction_theta_full 0.998
_diffrn_measured_fraction_theta_max 0.998
_diffrn_measurement_device_type 'Oxford Diffraction Xcalibur 3/Sapphire3 CCD'
_diffrn_measurement_method 'Thin slice \w scans'
_diffrn_radiation_monochromator graphite
_diffrn_radiation_source 'Enhance (Mo) X-ray Source'
_diffrn_radiation_type Mo-K\a
_diffrn_radiation_wavelength 0.71073
_diffrn_reflns_av_R_equivalents 0.0573
_diffrn_reflns_av_sigmaI/netI 0.0513
_diffrn_reflns_limit_h_max 11
_diffrn_reflns_limit_h_min -11
_diffrn_reflns_limit_k_max 12
_diffrn_reflns_limit_k_min -12
_diffrn_reflns_limit_l_max 16
_diffrn_reflns_limit_l_min -16
_diffrn_reflns_number 16684
_diffrn_reflns_theta_full 26.00
_diffrn_reflns_theta_max 26.00
_diffrn_reflns_theta_min 3.08
_exptl_absorpt_coefficient_mu 3.631
_exptl_absorpt_correction_T_max 0.3990
_exptl_absorpt_correction_T_min 0.2918
_exptl_absorpt_correction_type multi-scan
_exptl_absorpt_process_details
;                                                             
 CrysAlisPro RED, Oxford Diffraction Ltd., Version 1.171.33.66
 Empirical absorption correction using spherical harmonics,   
  implemented in SCALE3 ABSPACK scaling algorithm.            
;
_exptl_crystal_colour colorless
_exptl_crystal_density_diffrn 1.506
_exptl_crystal_density_meas ?
_exptl_crystal_density_method 'not measured'
_exptl_crystal_description prism
_exptl_crystal_F_000 530
_exptl_crystal_size_max 0.45
_exptl_crystal_size_mid 0.42
_exptl_crystal_size_min 0.31
_refine_diff_density_max 1.283
_refine_diff_density_min -1.571
_refine_diff_density_rms 0.111
_refine_ls_extinction_method none
_refine_ls_goodness_of_fit_ref 1.021
_refine_ls_hydrogen_treatment constr
_refine_ls_matrix_type full
_refine_ls_number_parameters 246
_refine_ls_number_reflns 4519
_refine_ls_number_restraints 0
_refine_ls_restrained_S_all 1.021
_refine_ls_R_factor_all 0.0248
_refine_ls_R_factor_gt 0.0243
_refine_ls_shift/su_max 0.001
_refine_ls_shift/su_mean 0.000
_refine_ls_structure_factor_coef Fsqd
_refine_ls_weighting_details 'calc w=1/[\s^2^(Fo^2^)+(0.0171P)^2^+0.0000P] where P=(Fo^2^+2Fc^2^)/3'
_refine_ls_weighting_scheme calc
_refine_ls_wR_factor_gt 0.0427
_refine_ls_wR_factor_ref 0.0428
_reflns_number_gt 4485
_reflns_number_total 4519
_reflns_threshold_expression I>2sigma(I)
_cod_data_source_file om501211p_si_002.cif
_cod_data_source_block 22_[(Me2CAAC)2AuCl2]Cl
_cod_depositor_comments
;
The following automatic conversions were performed:

'_exptl_crystal_density_meas' value 'not measured' was changed to '?'
- the value is perceived as not measured.

Automatic conversion script
Id: cif_fix_values 3008 2015-01-20 13:52:24Z robertas 

 Adding full bibliography for 4085360--4085377.cif.

 Adding full bibliography for 4085360--4085377.cif.
;
_cod_original_cell_volume 1151.43(10)
_cod_database_code 4085370

loop_
_symmetry_equiv_pos_as_xyz
'x, y, z'
'-x, -y, -z'

loop_
_atom_site_label
_atom_site_type_symbol
_atom_site_fract_x
_atom_site_fract_y
_atom_site_fract_z
_atom_site_U_iso_or_equiv
_atom_site_adp_type
_atom_site_occupancy
_atom_site_symmetry_multiplicity
_atom_site_calc_flag
_atom_site_refinement_flags
Au1 Au 0.5000 0.5000 0.5000 0.01102(5) Uani 1 2 d S
Cl1 Cl 0.46184(7) 0.26641(7) 0.39703(6) 0.02203(15) Uani 1 1 d .
N1 N 0.4493(2) 0.5541(2) 0.29227(16) 0.0108(4) Uani 1 1 d .
C1 C 0.3922(2) 0.5122(3) 0.3680(2) 0.0105(5) Uani 1 1 d .
C6 C 0.6769(3) 0.5390(3) 0.2266(2) 0.0161(6) Uani 1 1 d .
C5 C 0.6144(2) 0.6281(3) 0.2868(2) 0.0130(5) Uani 1 1 d .
C2 C 0.2175(3) 0.4591(3) 0.3474(2) 0.0158(6) Uani 1 1 d .
C4 C 0.3259(3) 0.5322(3) 0.2012(2) 0.0141(5) Uani 1 1 d .
C10 C 0.6983(3) 0.7885(3) 0.3314(2) 0.0167(6) Uani 1 1 d .
C20 C 0.3426(3) 0.6865(3) 0.2034(2) 0.0199(6) Uani 1 1 d .
H20A H 0.2582 0.6724 0.1529 0.030 Uiso 1 1 calc R
H20B H 0.4390 0.7411 0.1857 0.030 Uiso 1 1 calc R
H20C H 0.3413 0.7435 0.2729 0.030 Uiso 1 1 calc R
C3 C 0.1774(3) 0.4369(3) 0.2309(2) 0.0184(6) Uani 1 1 d .
H3A H 0.0993 0.4694 0.2186 0.022 Uiso 1 1 calc R
H3B H 0.1368 0.3303 0.1881 0.022 Uiso 1 1 calc R
C14 C 0.6062(3) 0.3664(3) 0.1878(2) 0.0179(6) Uani 1 1 d .
H14A H 0.5038 0.3253 0.2047 0.021 Uiso 1 1 calc R
C19 C 0.3402(3) 0.4474(3) 0.0948(2) 0.0197(6) Uani 1 1 d .
H19A H 0.2595 0.4320 0.0407 0.029 Uiso 1 1 calc R
H19B H 0.3310 0.3505 0.0939 0.029 Uiso 1 1 calc R
H19C H 0.4394 0.5055 0.0819 0.029 Uiso 1 1 calc R
C7 C 0.8234(3) 0.6168(3) 0.2071(2) 0.0233(6) Uani 1 1 d .
H7A H 0.8671 0.5610 0.1670 0.028 Uiso 1 1 calc R
C11 C 0.6509(3) 0.8941(3) 0.4070(2) 0.0195(6) Uani 1 1 d .
H11A H 0.5498 0.8335 0.4197 0.023 Uiso 1 1 calc R
C18 C 0.1871(3) 0.5866(3) 0.4188(2) 0.0261(7) Uani 1 1 d .
H18A H 0.2478 0.6804 0.4080 0.039 Uiso 1 1 calc R
H18B H 0.2155 0.5985 0.4916 0.039 Uiso 1 1 calc R
H18C H 0.0791 0.5600 0.4012 0.039 Uiso 1 1 calc R
C16 C 0.5899(3) 0.2932(3) 0.0693(2) 0.0232(6) Uani 1 1 d .
H16A H 0.5196 0.3139 0.0303 0.035 Uiso 1 1 calc R
H16B H 0.5503 0.1852 0.0513 0.035 Uiso 1 1 calc R
H16C H 0.6895 0.3345 0.0519 0.035 Uiso 1 1 calc R
C12 C 0.7716(3) 0.9798(3) 0.5134(2) 0.0285(7) Uani 1 1 d .
H12A H 0.7948 0.9089 0.5354 0.043 Uiso 1 1 calc R
H12B H 0.7303 1.0280 0.5661 0.043 Uiso 1 1 calc R
H12C H 0.8647 1.0556 0.5048 0.043 Uiso 1 1 calc R
C9 C 0.8436(3) 0.8563(3) 0.3076(3) 0.0269(7) Uani 1 1 d .
H9A H 0.9011 0.9617 0.3349 0.032 Uiso 1 1 calc R
C15 C 0.7124(3) 0.3224(3) 0.2467(3) 0.0299(7) Uani 1 1 d .
H15B H 0.7347 0.3763 0.3213 0.045 Uiso 1 1 calc R
H15C H 0.8074 0.3487 0.2224 0.045 Uiso 1 1 calc R
H15D H 0.6611 0.2148 0.2331 0.045 Uiso 1 1 calc R
C13 C 0.6404(3) 1.0153(3) 0.3660(3) 0.0324(8) Uani 1 1 d .
H13A H 0.5692 0.9663 0.2985 0.049 Uiso 1 1 calc R
H13B H 0.7410 1.0804 0.3587 0.049 Uiso 1 1 calc R
H13C H 0.6045 1.0750 0.4152 0.049 Uiso 1 1 calc R
C8 C 0.9041(3) 0.7722(3) 0.2452(3) 0.0308(7) Uani 1 1 d .
H8A H 0.9995 0.8208 0.2290 0.037 Uiso 1 1 calc R
C17 C 0.1274(3) 0.3129(3) 0.3700(3) 0.0284(7) Uani 1 1 d .
H17A H 0.1511 0.2349 0.3295 0.043 Uiso 1 1 calc R
H17B H 0.0183 0.2807 0.3507 0.043 Uiso 1 1 calc R
H17C H 0.1563 0.3312 0.4440 0.043 Uiso 1 1 calc R
Cl4 Cl 0.83574(10) 0.03334(10) 0.07749(8) 0.0479(2) Uani 1 1 d .
Cl3 Cl 0.74694(10) -0.00368(10) -0.14339(8) 0.0549(3) Uani 1 1 d .
C21 C 0.8783(3) 0.1173(3) -0.0211(3) 0.0405(8) Uani 1 1 d .
H21A H 0.8730 0.2130 0.0009 0.049 Uiso 1 1 calc R
H21B H 0.9830 0.1387 -0.0294 0.049 Uiso 1 1 calc R
Cl2 Cl 0.0000 0.5000 0.0000 0.0195(2) Uani 1 2 d S

loop_
_atom_site_aniso_label
_atom_site_aniso_U_11
_atom_site_aniso_U_22
_atom_site_aniso_U_33
_atom_site_aniso_U_23
_atom_site_aniso_U_13
_atom_site_aniso_U_12
Au1 0.01113(7) 0.01340(8) 0.01044(9) 0.00638(6) 0.00302(5) 0.00579(6)
Cl1 0.0296(3) 0.0184(4) 0.0205(4) 0.0072(3) 0.0064(3) 0.0128(3)
N1 0.0099(9) 0.0106(11) 0.0116(12) 0.0038(10) 0.0007(8) 0.0048(9)
C1 0.0132(11) 0.0058(12) 0.0098(14) -0.0013(11) 0.0024(10) 0.0045(10)
C6 0.0144(12) 0.0197(14) 0.0160(16) 0.0093(13) 0.0029(11) 0.0074(11)
C5 0.0080(11) 0.0169(14) 0.0147(15) 0.0088(12) 0.0015(10) 0.0042(10)
C2 0.0108(11) 0.0205(14) 0.0183(16) 0.0096(13) 0.0040(11) 0.0072(11)
C4 0.0096(11) 0.0166(14) 0.0141(16) 0.0065(12) -0.0019(10) 0.0042(10)
C10 0.0146(12) 0.0149(14) 0.0180(17) 0.0067(13) -0.0004(11) 0.0044(11)
C20 0.0201(13) 0.0192(15) 0.0211(17) 0.0098(13) -0.0013(11) 0.0087(12)
C3 0.0124(12) 0.0209(15) 0.0191(17) 0.0085(13) 0.0007(11) 0.0044(11)
C14 0.0188(13) 0.0200(15) 0.0191(17) 0.0091(13) 0.0077(11) 0.0108(12)
C19 0.0204(13) 0.0236(15) 0.0145(16) 0.0065(13) 0.0002(11) 0.0103(12)
C7 0.0164(13) 0.0273(16) 0.0264(19) 0.0085(14) 0.0090(12) 0.0101(12)
C11 0.0174(13) 0.0132(14) 0.0241(18) 0.0054(13) 0.0008(11) 0.0047(11)
C18 0.0199(14) 0.0368(18) 0.0245(19) 0.0074(15) 0.0058(12) 0.0174(13)
C16 0.0262(14) 0.0211(15) 0.0238(18) 0.0069(14) 0.0095(13) 0.0120(13)
C12 0.0271(15) 0.0205(16) 0.030(2) 0.0060(15) 0.0017(13) 0.0061(13)
C9 0.0181(13) 0.0151(15) 0.037(2) 0.0087(15) 0.0063(13) -0.0012(12)
C15 0.0329(16) 0.0359(18) 0.037(2) 0.0204(17) 0.0152(15) 0.0242(15)
C13 0.0313(16) 0.0172(16) 0.044(2) 0.0094(16) -0.0022(14) 0.0092(13)
C8 0.0156(13) 0.0328(18) 0.036(2) 0.0124(16) 0.0111(13) 0.0032(13)
C17 0.0150(13) 0.0341(18) 0.040(2) 0.0244(17) 0.0076(13) 0.0067(13)
Cl4 0.0464(5) 0.0392(5) 0.0479(7) 0.0097(5) 0.0051(4) 0.0145(4)
Cl3 0.0425(5) 0.0428(6) 0.0471(7) 0.0138(5) 0.0021(4) -0.0076(4)
C21 0.0344(17) 0.0228(18) 0.053(3) 0.0071(18) 0.0041(16) 0.0081(15)
Cl2 0.0147(4) 0.0248(5) 0.0191(6) 0.0062(4) 0.0024(4) 0.0104(4)

loop_
_atom_type_symbol
_atom_type_description
_atom_type_scat_dispersion_real
_atom_type_scat_dispersion_imag
_atom_type_scat_source
C C 0.0033 0.0016 'International Tables Vol C Tables 4.2.6.8 and 6.1.1.4'
H H 0.0000 0.0000 'International Tables Vol C Tables 4.2.6.8 and 6.1.1.4'
N N 0.0061 0.0033 'International Tables Vol C Tables 4.2.6.8 and 6.1.1.4'
Cl Cl 0.1484 0.1585 'International Tables Vol C Tables 4.2.6.8 and 6.1.1.4'
Au Au -2.0133 8.8022 'International Tables Vol C Tables 4.2.6.8 and 6.1.1.4'

loop_
_geom_angle_atom_site_label_1
_geom_angle_atom_site_label_2
_geom_angle_atom_site_label_3
_geom_angle
_geom_angle_site_symmetry_1
_geom_angle_site_symmetry_3
C1 Au1 C1 180.000(1) . 2_666
C1 Au1 Cl1 92.63(7) . 2_666
C1 Au1 Cl1 87.37(7) 2_666 2_666
C1 Au1 Cl1 87.37(7) . .
C1 Au1 Cl1 92.63(7) 2_666 .
Cl1 Au1 Cl1 180.00(2) 2_666 .
C1 N1 C5 128.2(2) . .
C1 N1 C4 113.75(18) . .
C5 N1 C4 117.89(17) . .
N1 C1 C2 110.9(2) . .
N1 C1 Au1 129.70(16) . .
C2 C1 Au1 119.33(16) . .
C7 C6 C5 117.0(2) . .
C7 C6 C14 116.7(2) . .
C5 C6 C14 126.1(2) . .
C6 C5 C10 122.0(2) . .
C6 C5 N1 119.0(2) . .
C10 C5 N1 118.5(2) . .
C3 C2 C1 102.57(18) . .
C3 C2 C17 111.9(2) . .
C1 C2 C17 113.1(2) . .
C3 C2 C18 111.9(2) . .
C1 C2 C18 108.4(2) . .
C17 C2 C18 108.9(2) . .
C19 C4 C20 109.6(2) . .
C19 C4 C3 111.5(2) . .
C20 C4 C3 113.82(19) . .
C19 C4 N1 111.74(18) . .
C20 C4 N1 109.6(2) . .
C3 C4 N1 100.22(17) . .
C9 C10 C5 116.8(2) . .
C9 C10 C11 116.5(2) . .
C5 C10 C11 126.7(2) . .
C4 C20 H20A 109.5 . .
C4 C20 H20B 109.5 . .
H20A C20 H20B 109.5 . .
C4 C20 H20C 109.5 . .
H20A C20 H20C 109.5 . .
H20B C20 H20C 109.5 . .
C2 C3 C4 107.8(2) . .
C2 C3 H3A 110.2 . .
C4 C3 H3A 110.2 . .
C2 C3 H3B 110.2 . .
C4 C3 H3B 110.2 . .
H3A C3 H3B 108.5 . .
C6 C14 C16 114.1(2) . .
C6 C14 C15 108.0(2) . .
C16 C14 C15 107.5(2) . .
C6 C14 H14A 109.0 . .
C16 C14 H14A 109.0 . .
C15 C14 H14A 109.0 . .
C4 C19 H19A 109.5 . .
C4 C19 H19B 109.5 . .
H19A C19 H19B 109.5 . .
C4 C19 H19C 109.5 . .
H19A C19 H19C 109.5 . .
H19B C19 H19C 109.5 . .
C8 C7 C6 122.1(3) . .
C8 C7 H7A 119.0 . .
C6 C7 H7A 119.0 . .
C10 C11 C13 113.3(2) . .
C10 C11 C12 109.6(2) . .
C13 C11 C12 107.1(2) . .
C10 C11 H11A 108.9 . .
C13 C11 H11A 108.9 . .
C12 C11 H11A 108.9 . .
C2 C18 H18A 109.5 . .
C2 C18 H18B 109.5 . .
H18A C18 H18B 109.5 . .
C2 C18 H18C 109.5 . .
H18A C18 H18C 109.5 . .
H18B C18 H18C 109.5 . .
C14 C16 H16A 109.5 . .
C14 C16 H16B 109.5 . .
H16A C16 H16B 109.5 . .
C14 C16 H16C 109.5 . .
H16A C16 H16C 109.5 . .
H16B C16 H16C 109.5 . .
C11 C12 H12A 109.5 . .
C11 C12 H12B 109.5 . .
H12A C12 H12B 109.5 . .
C11 C12 H12C 109.5 . .
H12A C12 H12C 109.5 . .
H12B C12 H12C 109.5 . .
C8 C9 C10 122.2(3) . .
C8 C9 H9A 118.9 . .
C10 C9 H9A 118.9 . .
C14 C15 H15B 109.5 . .
C14 C15 H15C 109.5 . .
H15B C15 H15C 109.5 . .
C14 C15 H15D 109.5 . .
H15B C15 H15D 109.5 . .
H15C C15 H15D 109.5 . .
C11 C13 H13A 109.5 . .
C11 C13 H13B 109.5 . .
H13A C13 H13B 109.5 . .
C11 C13 H13C 109.5 . .
H13A C13 H13C 109.5 . .
H13B C13 H13C 109.5 . .
C7 C8 C9 119.7(2) . .
C7 C8 H8A 120.1 . .
C9 C8 H8A 120.1 . .
C2 C17 H17A 109.5 . .
C2 C17 H17B 109.5 . .
H17A C17 H17B 109.5 . .
C2 C17 H17C 109.5 . .
H17A C17 H17C 109.5 . .
H17B C17 H17C 109.5 . .
Cl3 C21 Cl4 111.20(16) . .
Cl3 C21 H21A 109.4 . .
Cl4 C21 H21A 109.4 . .
Cl3 C21 H21B 109.4 . .
Cl4 C21 H21B 109.4 . .
H21A C21 H21B 108.0 . .

loop_
_geom_bond_atom_site_label_1
_geom_bond_atom_site_label_2
_geom_bond_distance
_geom_bond_site_symmetry_2
Au1 C1 2.064(2) .
Au1 C1 2.064(2) 2_666
Au1 Cl1 2.2681(7) 2_666
Au1 Cl1 2.2681(7) .
N1 C1 1.295(3) .
N1 C5 1.481(3) .
N1 C4 1.551(3) .
C1 C2 1.527(3) .
C6 C7 1.402(3) .
C6 C5 1.409(3) .
C6 C14 1.520(3) .
C5 C10 1.415(3) .
C2 C3 1.522(4) .
C2 C17 1.527(3) .
C2 C18 1.545(4) .
C4 C19 1.506(4) .
C4 C20 1.521(3) .
C4 C3 1.529(3) .
C10 C9 1.401(3) .
C10 C11 1.515(4) .
C20 H20A 0.9600 .
C20 H20B 0.9600 .
C20 H20C 0.9600 .
C3 H3A 0.9700 .
C3 H3B 0.9700 .
C14 C16 1.528(4) .
C14 C15 1.542(3) .
C14 H14A 0.9800 .
C19 H19A 0.9600 .
C19 H19B 0.9600 .
C19 H19C 0.9600 .
C7 C8 1.368(4) .
C7 H7A 0.9300 .
C11 C13 1.539(3) .
C11 C12 1.547(4) .
C11 H11A 0.9800 .
C18 H18A 0.9600 .
C18 H18B 0.9600 .
C18 H18C 0.9600 .
C16 H16A 0.9600 .
C16 H16B 0.9600 .
C16 H16C 0.9600 .
C12 H12A 0.9600 .
C12 H12B 0.9600 .
C12 H12C 0.9600 .
C9 C8 1.374(4) .
C9 H9A 0.9300 .
C15 H15B 0.9600 .
C15 H15C 0.9600 .
C15 H15D 0.9600 .
C13 H13A 0.9600 .
C13 H13B 0.9600 .
C13 H13C 0.9600 .
C8 H8A 0.9300 .
C17 H17A 0.9600 .
C17 H17B 0.9600 .
C17 H17C 0.9600 .
Cl4 C21 1.770(3) .
Cl3 C21 1.764(4) .
C21 H21A 0.9700 .
C21 H21B 0.9700 .

loop_
_geom_torsion_atom_site_label_1
_geom_torsion_atom_site_label_2
_geom_torsion_atom_site_label_3
_geom_torsion_atom_site_label_4
_geom_torsion
_geom_torsion_site_symmetry_1
C5 N1 C1 C2 172.8(2) .
C4 N1 C1 C2 -2.6(3) .
C5 N1 C1 Au1 -10.3(4) .
C4 N1 C1 Au1 174.33(17) .
C1 Au1 C1 N1 -70(100) 2_666
Cl1 Au1 C1 N1 95.5(2) 2_666
Cl1 Au1 C1 N1 -84.5(2) .
C1 Au1 C1 C2 106(100) 2_666
Cl1 Au1 C1 C2 -87.80(18) 2_666
Cl1 Au1 C1 C2 92.20(18) .
C7 C6 C5 C10 -3.8(4) .
C14 C6 C5 C10 171.4(2) .
C7 C6 C5 N1 168.3(2) .
C14 C6 C5 N1 -16.5(4) .
C1 N1 C5 C6 101.0(3) .
C4 N1 C5 C6 -83.7(3) .
C1 N1 C5 C10 -86.6(3) .
C4 N1 C5 C10 88.7(3) .
N1 C1 C2 C3 15.2(3) .
Au1 C1 C2 C3 -162.12(16) .
N1 C1 C2 C17 135.9(2) .
Au1 C1 C2 C17 -41.4(3) .
N1 C1 C2 C18 -103.3(2) .
Au1 C1 C2 C18 79.4(2) .
C1 N1 C4 C19 -129.2(2) .
C5 N1 C4 C19 54.8(3) .
C1 N1 C4 C20 109.0(2) .
C5 N1 C4 C20 -66.9(3) .
C1 N1 C4 C3 -11.0(3) .
C5 N1 C4 C3 173.1(2) .
C6 C5 C10 C9 3.9(4) .
N1 C5 C10 C9 -168.3(2) .
C6 C5 C10 C11 -172.6(2) .
N1 C5 C10 C11 15.2(4) .
C1 C2 C3 C4 -21.8(3) .
C17 C2 C3 C4 -143.3(2) .
C18 C2 C3 C4 94.2(2) .
C19 C4 C3 C2 138.3(2) .
C20 C4 C3 C2 -97.0(2) .
N1 C4 C3 C2 19.9(2) .
C7 C6 C14 C16 -56.8(3) .
C5 C6 C14 C16 128.1(3) .
C7 C6 C14 C15 62.7(3) .
C5 C6 C14 C15 -112.4(3) .
C5 C6 C7 C8 0.7(4) .
C14 C6 C7 C8 -174.9(3) .
C9 C10 C11 C13 60.9(3) .
C5 C10 C11 C13 -122.6(3) .
C9 C10 C11 C12 -58.6(3) .
C5 C10 C11 C12 117.9(3) .
C5 C10 C9 C8 -0.9(4) .
C11 C10 C9 C8 176.0(3) .
C6 C7 C8 C9 2.1(4) .
C10 C9 C8 C7 -2.1(5) .
